data_4512940
loop_
_publ_author_name
'Iwama, Sekai'
'Takahashi, Hiroki'
'Tsue, Hirohito'
'Tamura, Rui'

_publ_section_title
;
 Case Study on the Interpretation of Crystal Structures Inducing
 Preferential Enrichment Based on the Graph Set Analysis of Hydrogen Bond
 Motifs
;
_journal_issue 6
_journal_name_full 'Crystal Growth &amp; Design'
_journal_page_first 3052
_journal_paper_doi 10.1021/acs.cgd.5b00499
_journal_volume 15
_journal_year 2015
_chemical_formula_sum 'C30 H38 N2 O7 S'
_chemical_formula_weight 569.68
_chemical_name_systematic
; 
 ? 
;
_space_group_IT_number 14
_symmetry_cell_setting monoclinic
_symmetry_space_group_name_Hall '-P 2ybc'
_symmetry_space_group_name_H-M 'P 1 21/c 1'
_atom_sites_solution_hydrogens geom
_atom_sites_solution_primary direct
_atom_sites_solution_secondary difmap
_audit_creation_method SHELXL-97
_cell_angle_alpha 90.00
_cell_angle_beta 91.229(4)
_cell_angle_gamma 90.00
_cell_formula_units_Z 4
_cell_length_a 12.070(4)
_cell_length_b 16.257(5)
_cell_length_c 14.625(5)
_cell_measurement_reflns_used 7705
_cell_measurement_temperature 100(2)
_cell_measurement_theta_max 27.5
_cell_measurement_theta_min 3.0
_cell_volume 2869.1(16)
_computing_structure_refinement 'SHELXL-97 (Sheldrick, 1997)'
_computing_structure_solution 'SHELXS-97 (Sheldrick, 1990)'
_diffrn_ambient_temperature 100(2)
_diffrn_measured_fraction_theta_full 0.996
_diffrn_measured_fraction_theta_max 0.996
_diffrn_radiation_monochromator graphite
_diffrn_radiation_source 'fine-focus sealed tube'
_diffrn_radiation_type MoK\a
_diffrn_radiation_wavelength 0.71075
_diffrn_reflns_av_R_equivalents 0.0860
_diffrn_reflns_av_sigmaI/netI 0.1012
_diffrn_reflns_limit_h_max 15
_diffrn_reflns_limit_h_min -11
_diffrn_reflns_limit_k_max 21
_diffrn_reflns_limit_k_min -20
_diffrn_reflns_limit_l_max 18
_diffrn_reflns_limit_l_min -18
_diffrn_reflns_number 22861
_diffrn_reflns_theta_full 27.47
_diffrn_reflns_theta_max 27.47
_diffrn_reflns_theta_min 3.02
_exptl_absorpt_coefficient_mu 0.163
_exptl_absorpt_correction_T_max 0.9760
_exptl_absorpt_correction_T_min 0.9304
_exptl_crystal_colour Colorless
_exptl_crystal_density_diffrn 1.319
_exptl_crystal_density_method 'not measured'
_exptl_crystal_description Prism
_exptl_crystal_F_000 1212
_exptl_crystal_size_max 0.45
_exptl_crystal_size_mid 0.17
_exptl_crystal_size_min 0.15
_refine_diff_density_max 0.653
_refine_diff_density_min -0.515
_refine_diff_density_rms 0.074
_refine_ls_extinction_method none
_refine_ls_goodness_of_fit_ref 0.955
_refine_ls_hydrogen_treatment mixed
_refine_ls_matrix_type full
_refine_ls_number_parameters 495
_refine_ls_number_reflns 6545
_refine_ls_number_restraints 1
_refine_ls_restrained_S_all 0.955
_refine_ls_R_factor_all 0.1087
_refine_ls_R_factor_gt 0.0668
_refine_ls_shift/su_max 0.000
_refine_ls_shift/su_mean 0.000
_refine_ls_structure_factor_coef Fsqd
_refine_ls_weighting_details 'calc w=1/[\s^2^(Fo^2^)+(0.0726P)^2^+0.0000P] where P=(Fo^2^+2Fc^2^)/3'
_refine_ls_weighting_scheme calc
_refine_ls_wR_factor_gt 0.1481
_refine_ls_wR_factor_ref 0.1675
_reflns_number_gt 3921
_reflns_number_total 6545
_reflns_threshold_expression >2sigma(I)
_cod_data_source_file 5b.cif
_cod_data_source_block pyrtoph
_cod_depositor_comments
;
The following automatic conversions were performed:

'_symmetry_cell_setting' value 'Monoclinic' changed to 'monoclinic'
according to
/usr/data/users/saulius/crontab/automatic-downloads/rss-feeds/ACS/lib/dictionaries/cif_core.dic
dictionary named 'cif_core.dic' version 2.4.2 from 2011-04-26.

Automatic conversion script
Id: cif_fix_values 3271 2015-04-21 07:52:19Z andrius 

 Adding full bibliography for 4512940--4512941.cif.
;
_cod_original_sg_symbol_H-M 'P 21/c '
_cod_database_code 4512940

loop_
_symmetry_equiv_pos_as_xyz
'x, y, z'
'-x, y+1/2, -z+1/2'
'-x, -y, -z'
'x, -y-1/2, z-1/2'

loop_
_atom_site_label
_atom_site_type_symbol
_atom_site_fract_x
_atom_site_fract_y
_atom_site_fract_z
_atom_site_U_iso_or_equiv
_atom_site_adp_type
_atom_site_occupancy
_atom_site_symmetry_multiplicity
_atom_site_calc_flag
_atom_site_refinement_flags
H1 H 0.393(3) 0.1441(19) 0.708(2) 0.050(10) Uiso 1 1 d .
H2 H 0.252(3) 0.1251(18) 0.715(2) 0.041(9) Uiso 1 1 d .
H3 H 0.344(3) 0.317(2) 0.612(3) 0.053(10) Uiso 1 1 d .
H4 H 0.315(3) 0.374(2) 0.705(2) 0.043(9) Uiso 1 1 d .
H5 H 0.437(2) 0.4479(16) 0.6226(19) 0.026(8) Uiso 1 1 d .
H6 H 0.566(2) 0.5425(19) 0.592(2) 0.031(8) Uiso 1 1 d .
H7 H 0.801(2) 0.4058(17) 0.719(2) 0.030(8) Uiso 1 1 d .
H8 H 0.669(2) 0.3099(18) 0.7384(19) 0.024(8) Uiso 1 1 d .
H9 H 0.938(3) 0.6455(19) 0.634(2) 0.046(10) Uiso 1 1 d .
H10 H 0.937(2) 0.6304(17) 0.5361(19) 0.023(8) Uiso 1 1 d .
C1 C 0.3123(3) 0.1663(2) 0.6885(2) 0.0371(8) Uani 1 1 d .
H11 H 0.846(2) 0.7737(16) 0.603(2) 0.024(8) Uiso 1 1 d .
H12 H 0.827(3) 0.7498(18) 0.498(2) 0.046(9) Uiso 1 1 d .
H13 H 0.945(3) 0.907(2) 0.555(2) 0.047(11) Uiso 1 1 d .
H14 H 0.906(3) 0.875(2) 0.470(2) 0.045(10) Uiso 1 1 d .
H15 H 1.117(2) 0.9272(16) 0.500(2) 0.026(8) Uiso 1 1 d .
H16 H 1.050(3) 0.940(2) 0.417(3) 0.066(13) Uiso 1 1 d .
H17 H 1.191(3) 0.8129(17) 0.445(2) 0.033(8) Uiso 1 1 d .
H18 H 1.136(3) 0.818(2) 0.358(3) 0.074(14) Uiso 1 1 d .
H19 H 1.080(2) 0.7030(18) 0.4690(19) 0.025(7) Uiso 1 1 d .
C2 C 0.2835(3) 0.25084(19) 0.7235(2) 0.0397(8) Uani 1 1 d .
H20 H 0.983(3) 0.741(2) 0.414(3) 0.057(11) Uiso 1 1 d .
H21 H 1.028(3) 0.8085(19) 0.668(2) 0.041(9) Uiso 1 1 d .
H22 H 1.136(3) 0.8229(19) 0.601(2) 0.042(9) Uiso 1 1 d .
H23 H 1.090(2) 0.7280(19) 0.627(2) 0.038(9) Uiso 1 1 d .
H24 H 0.315(3) 0.0100(18) 0.645(2) 0.038(9) Uiso 1 1 d .
H25 H 0.356(3) -0.1055(19) 0.568(2) 0.037(9) Uiso 1 1 d .
H26 H 0.398(2) -0.0919(17) 0.421(2) 0.026(8) Uiso 1 1 d .
H27 H 0.403(3) 0.0333(18) 0.346(2) 0.040(9) Uiso 1 1 d .
H28 H 0.359(2) 0.1546(19) 0.421(2) 0.040(9) Uiso 1 1 d .
H29 H 0.869(3) 0.468(2) 0.471(2) 0.048(10) Uiso 1 1 d .
C3 C 0.3495(3) 0.3190(2) 0.6800(3) 0.0363(8) Uani 1 1 d .
H30 H 0.723(2) 0.3717(18) 0.514(2) 0.034(9) Uiso 1 1 d .
H31 H 0.625(2) 0.3496(17) 0.260(2) 0.032(8) Uiso 1 1 d .
H32 H 0.761(2) 0.4381(19) 0.212(2) 0.039(9) Uiso 1 1 d .
H37 H 0.8464(17) 0.5281(17) 0.6576(19) 0.031(9) Uiso 1 1 d D
C4 C 0.5376(2) 0.36795(17) 0.6865(2) 0.0287(7) Uani 1 1 d .
C5 C 0.5095(2) 0.43835(18) 0.6395(2) 0.0311(7) Uani 1 1 d .
C6 C 0.5887(2) 0.49767(19) 0.6220(2) 0.0298(7) Uani 1 1 d .
C7 C 0.6983(2) 0.48740(16) 0.65275(19) 0.0255(6) Uani 1 1 d .
C8 C 0.7267(3) 0.41543(17) 0.6997(2) 0.0277(7) Uani 1 1 d .
C9 C 0.6475(3) 0.35672(19) 0.7170(2) 0.0308(7) Uani 1 1 d .
C10 C 0.7805(2) 0.61449(17) 0.5886(2) 0.0297(7) Uani 1 1 d .
C11 C 0.8931(3) 0.65579(18) 0.5802(3) 0.0317(7) Uani 1 1 d .
C12 C 0.8795(3) 0.74549(18) 0.5566(3) 0.0325(7) Uani 1 1 d .
C13 C 0.9657(3) 0.8766(2) 0.5082(3) 0.0378(8) Uani 1 1 d .
C14 C 1.0663(3) 0.9021(2) 0.4550(3) 0.0430(9) Uani 1 1 d .
C15 C 1.1150(3) 0.8217(2) 0.4179(3) 0.0467(9) Uani 1 1 d .
C16 C 1.0408(3) 0.7531(2) 0.4512(2) 0.0342(7) Uani 1 1 d .
C17 C 1.0654(3) 0.7862(2) 0.6158(2) 0.0346(7) Uani 1 1 d .
C18 C 0.3325(2) 0.09456(18) 0.5461(2) 0.0321(7) Uani 1 1 d .
C19 C 0.3324(3) 0.01846(19) 0.5877(2) 0.0337(7) Uani 1 1 d .
C20 C 0.3553(3) -0.0519(2) 0.5376(2) 0.0376(8) Uani 1 1 d .
C21 C 0.3787(3) -0.0457(2) 0.4456(3) 0.0417(9) Uani 1 1 d .
C22 C 0.3784(3) 0.0312(2) 0.4044(2) 0.0411(8) Uani 1 1 d .
C23 C 0.3555(3) 0.1003(2) 0.4534(2) 0.0374(8) Uani 1 1 d .
C24 C 0.8294(2) 0.45918(16) 0.33724(19) 0.0252(6) Uani 1 1 d .
C25 C 0.8192(3) 0.43951(18) 0.4288(2) 0.0319(7) Uani 1 1 d .
C26 C 0.7372(3) 0.38520(18) 0.4556(2) 0.0333(7) Uani 1 1 d .
C27 C 0.6625(2) 0.35065(17) 0.3932(2) 0.0296(7) Uani 1 1 d .
C28 C 0.6733(2) 0.37181(18) 0.3013(2) 0.0299(7) Uani 1 1 d .
C29 C 0.7551(2) 0.42503(18) 0.2732(2) 0.0282(7) Uani 1 1 d .
C30 C 0.5727(3) 0.29341(18) 0.4239(2) 0.0377(8) Uani 1 1 d .
H38 H 0.6030 0.2557 0.4704 0.057 Uiso 1 1 calc R
H39 H 0.5443 0.2617 0.3714 0.057 Uiso 1 1 calc R
H40 H 0.5123 0.3255 0.4499 0.057 Uiso 1 1 calc R
S1 S 0.93522(6) 0.52602(4) 0.29924(5) 0.0290(2) Uani 1 1 d .
O1 O 0.17089(18) 0.26326(13) 0.70282(17) 0.0439(6) Uani 1 1 d .
H36 H 0.1537 0.3121 0.7150 0.066 Uiso 1 1 calc R
O2 O 0.46474(17) 0.30623(12) 0.70851(15) 0.0367(5) Uani 1 1 d .
O3 O 0.69658(17) 0.64385(13) 0.55240(16) 0.0436(6) Uani 1 1 d .
O4 O 0.31184(18) 0.16742(12) 0.58980(15) 0.0379(5) Uani 1 1 d .
O5 O 0.88117(17) 0.58298(12) 0.23458(15) 0.0362(5) Uani 1 1 d .
O6 O 1.01505(16) 0.47403(12) 0.25385(14) 0.0329(5) Uani 1 1 d .
O7 O 0.98272(18) 0.56571(13) 0.38039(14) 0.0392(5) Uani 1 1 d .
N1 N 0.78415(19) 0.54435(14) 0.63659(17) 0.0273(6) Uani 1 1 d D
N2 N 0.98695(19) 0.78798(13) 0.53502(17) 0.0277(6) Uani 1 1 d .

loop_
_atom_site_aniso_label
_atom_site_aniso_U_11
_atom_site_aniso_U_22
_atom_site_aniso_U_33
_atom_site_aniso_U_23
_atom_site_aniso_U_13
_atom_site_aniso_U_12
C1 0.0389(19) 0.0360(18) 0.0362(19) 0.0019(15) -0.0033(16) -0.0009(15)
C2 0.0275(17) 0.0366(18) 0.055(2) 0.0008(15) -0.0041(16) -0.0003(14)
C3 0.0249(16) 0.0412(19) 0.043(2) -0.0024(16) -0.0014(15) 0.0012(14)
C4 0.0292(16) 0.0310(15) 0.0261(15) -0.0050(13) 0.0046(13) -0.0096(13)
C5 0.0213(15) 0.0336(16) 0.0383(18) -0.0047(14) 0.0002(14) -0.0010(13)
C6 0.0274(16) 0.0267(15) 0.0352(18) 0.0016(13) -0.0022(13) 0.0001(13)
C7 0.0271(15) 0.0274(14) 0.0222(14) -0.0028(12) 0.0007(12) -0.0039(12)
C8 0.0263(16) 0.0334(16) 0.0232(15) 0.0015(12) -0.0061(13) -0.0025(13)
C9 0.0394(18) 0.0280(16) 0.0249(16) 0.0038(13) -0.0044(14) -0.0043(14)
C10 0.0273(16) 0.0298(15) 0.0320(17) 0.0018(13) 0.0003(13) -0.0028(13)
C11 0.0239(16) 0.0314(16) 0.0399(19) 0.0033(15) 0.0003(15) 0.0000(13)
C12 0.0256(16) 0.0295(16) 0.042(2) 0.0052(15) 0.0021(15) -0.0031(13)
C13 0.0352(19) 0.0276(17) 0.050(2) 0.0062(16) -0.0023(18) -0.0019(14)
C14 0.042(2) 0.0325(18) 0.054(2) 0.0090(18) -0.0088(18) -0.0082(16)
C15 0.042(2) 0.044(2) 0.055(3) 0.0016(18) 0.007(2) -0.0115(17)
C16 0.0341(19) 0.0345(18) 0.0343(18) 0.0001(15) 0.0030(15) -0.0064(15)
C17 0.0325(18) 0.0346(18) 0.0364(19) -0.0037(15) -0.0043(15) 0.0003(15)
C18 0.0216(15) 0.0389(18) 0.0358(18) 0.0031(14) -0.0010(13) 0.0022(13)
C19 0.0324(17) 0.0354(17) 0.0333(18) 0.0069(15) -0.0025(15) 0.0035(14)
C20 0.0326(18) 0.0379(18) 0.042(2) 0.0003(16) -0.0077(15) 0.0031(14)
C21 0.0257(17) 0.052(2) 0.047(2) -0.0184(18) -0.0105(15) 0.0023(15)
C22 0.0273(17) 0.067(3) 0.0287(19) 0.0015(18) -0.0068(14) -0.0033(16)
C23 0.0285(17) 0.047(2) 0.0363(19) 0.0053(16) -0.0078(14) 0.0026(15)
C24 0.0264(15) 0.0218(14) 0.0271(15) -0.0001(12) -0.0041(12) 0.0083(11)
C25 0.0384(18) 0.0297(16) 0.0274(16) -0.0042(13) -0.0043(14) 0.0047(14)
C26 0.046(2) 0.0334(17) 0.0206(16) 0.0003(13) 0.0045(15) 0.0052(15)
C27 0.0303(16) 0.0247(14) 0.0339(17) -0.0021(13) 0.0043(14) 0.0115(12)
C28 0.0274(16) 0.0294(16) 0.0328(17) -0.0007(13) -0.0057(14) 0.0046(13)
C29 0.0259(15) 0.0324(16) 0.0260(16) 0.0035(13) -0.0038(13) 0.0054(13)
C30 0.0417(19) 0.0296(16) 0.042(2) 0.0021(14) 0.0114(16) 0.0038(14)
S1 0.0286(4) 0.0274(4) 0.0306(4) 0.0005(3) -0.0061(3) 0.0016(3)
O1 0.0377(13) 0.0329(12) 0.0605(16) -0.0029(12) -0.0116(12) 0.0032(10)
O2 0.0321(12) 0.0382(12) 0.0399(13) 0.0038(10) 0.0003(10) -0.0099(10)
O3 0.0293(12) 0.0424(13) 0.0585(16) 0.0203(11) -0.0109(11) -0.0044(10)
O4 0.0442(13) 0.0303(11) 0.0394(13) 0.0081(10) 0.0057(11) 0.0062(10)
O5 0.0338(12) 0.0321(11) 0.0423(13) 0.0100(10) -0.0103(10) 0.0021(9)
O6 0.0271(11) 0.0381(12) 0.0335(12) -0.0034(9) -0.0016(9) 0.0015(9)
O7 0.0398(13) 0.0405(12) 0.0367(13) -0.0077(10) -0.0119(10) -0.0066(10)
N1 0.0216(13) 0.0278(13) 0.0321(14) 0.0035(11) -0.0044(11) -0.0028(10)
N2 0.0229(13) 0.0254(12) 0.0346(14) 0.0030(11) -0.0022(11) -0.0023(10)

loop_
_atom_type_symbol
_atom_type_description
_atom_type_scat_dispersion_real
_atom_type_scat_dispersion_imag
_atom_type_scat_source
C C 0.0033 0.0016 'International Tables Vol C Tables 4.2.6.8 and 6.1.1.4'
H H 0.0000 0.0000 'International Tables Vol C Tables 4.2.6.8 and 6.1.1.4'
N N 0.0061 0.0033 'International Tables Vol C Tables 4.2.6.8 and 6.1.1.4'
O O 0.0106 0.0060 'International Tables Vol C Tables 4.2.6.8 and 6.1.1.4'
S S 0.1246 0.1234 'International Tables Vol C Tables 4.2.6.8 and 6.1.1.4'

loop_
_geom_angle_atom_site_label_1
_geom_angle_atom_site_label_2
_geom_angle_atom_site_label_3
_geom_angle
O4 C1 C2 109.4(3)
O4 C1 H1 104.8(18)
C2 C1 H1 115.5(18)
O4 C1 H2 112.7(17)
C2 C1 H2 106.3(16)
H1 C1 H2 108(2)
O1 C2 C1 106.7(3)
O1 C2 C3 108.7(3)
C1 C2 C3 113.4(3)
O2 C3 C2 106.5(3)
O2 C3 H3 109(2)
C2 C3 H3 112(2)
O2 C3 H4 113.5(17)
C2 C3 H4 105.5(17)
H3 C3 H4 110(3)
C5 C4 O2 124.9(3)
C5 C4 C9 119.3(3)
O2 C4 C9 115.8(3)
C4 C5 C6 120.5(3)
C4 C5 H5 120.0(18)
C6 C5 H5 119.4(18)
C5 C6 C7 120.6(3)
C5 C6 H6 117.2(19)
C7 C6 H6 122.1(19)
C8 C7 C6 118.6(3)
C8 C7 N1 117.3(3)
C6 C7 N1 124.1(3)
C9 C8 C7 120.5(3)
C9 C8 H7 119.2(17)
C7 C8 H7 120.4(17)
C8 C9 C4 120.4(3)
C8 C9 H8 118.6(19)
C4 C9 H8 120.2(19)
O3 C10 N1 125.0(3)
O3 C10 C11 121.5(3)
N1 C10 C11 113.5(3)
C12 C11 C10 110.6(3)
C12 C11 H9 114.3(19)
C10 C11 H9 110.0(19)
C12 C11 H10 109.3(17)
C10 C11 H10 112.0(17)
H9 C11 H10 100(2)
C11 C12 N2 113.6(2)
C11 C12 H11 111.1(17)
N2 C12 H11 108.5(18)
C11 C12 H12 108.1(16)
N2 C12 H12 107.7(17)
H11 C12 H12 108(2)
C14 C13 N2 105.1(3)
C14 C13 H13 119(2)
N2 C13 H13 112(2)
C14 C13 H14 109(2)
N2 C13 H14 105(2)
H13 C13 H14 105(3)
C13 C14 C15 105.4(3)
C13 C14 H15 105.7(17)
C15 C14 H15 110.5(16)
C13 C14 H16 111(3)
C15 C14 H16 118(3)
H15 C14 H16 106(3)
C16 C15 C14 106.2(3)
C16 C15 H17 107.9(17)
C14 C15 H17 109.4(17)
C16 C15 H18 116(3)
C14 C15 H18 120(3)
H17 C15 H18 96(3)
N2 C16 C15 104.6(3)
N2 C16 H19 108.2(17)
C15 C16 H19 114.4(16)
N2 C16 H20 104(2)
C15 C16 H20 114(2)
H19 C16 H20 111(3)
N2 C17 H21 108.5(19)
N2 C17 H22 108.6(17)
H21 C17 H22 110(2)
N2 C17 H23 108.8(18)
H21 C17 H23 112(3)
H22 C17 H23 109(2)
O4 C18 C19 124.6(3)
O4 C18 C23 115.9(3)
C19 C18 C23 119.4(3)
C18 C19 C20 120.3(3)
C18 C19 H24 124(2)
C20 C19 H24 115(2)
C21 C20 C19 119.9(3)
C21 C20 H25 120.4(18)
C19 C20 H25 119.7(18)
C20 C21 C22 119.4(3)
C20 C21 H26 114(2)
C22 C21 H26 127(2)
C23 C22 C21 120.8(3)
C23 C22 H27 122(2)
C21 C22 H27 116(2)
C22 C23 C18 120.2(3)
C22 C23 H28 118.1(18)
C18 C23 H28 121.7(18)
C25 C24 C29 119.1(3)
C25 C24 S1 121.6(2)
C29 C24 S1 119.3(2)
C24 C25 C26 119.9(3)
C24 C25 H29 116(2)
C26 C25 H29 123.9(19)
C27 C26 C25 121.9(3)
C27 C26 H30 113(2)
C25 C26 H30 125(2)
C26 C27 C28 117.4(3)
C26 C27 C30 121.0(3)
C28 C27 C30 121.6(3)
C29 C28 C27 121.6(3)
C29 C28 H31 120.3(19)
C27 C28 H31 118.1(19)
C28 C29 C24 120.1(3)
C28 C29 H32 120.4(19)
C24 C29 H32 119.5(19)
C27 C30 H38 109.5
C27 C30 H39 109.5
H38 C30 H39 109.5
C27 C30 H40 109.5
H38 C30 H40 109.5
H39 C30 H40 109.5
O6 S1 O7 112.11(13)
O6 S1 O5 111.28(13)
O7 S1 O5 114.04(13)
O6 S1 C24 105.99(12)
O7 S1 C24 106.80(13)
O5 S1 C24 105.99(12)
C2 O1 H36 109.5
C4 O2 C3 116.1(2)
C18 O4 C1 117.3(2)
C10 N1 C7 129.0(2)
C10 N1 H37 118(2)
C7 N1 H37 113(2)
C17 N2 C12 111.0(2)
C17 N2 C16 110.9(2)
C12 N2 C16 112.6(2)
C17 N2 C13 108.9(3)
C12 N2 C13 110.4(2)
C16 N2 C13 102.7(2)

loop_
_geom_bond_atom_site_label_1
_geom_bond_atom_site_label_2
_geom_bond_distance
C1 O4 1.443(4)
C1 C2 1.510(4)
C1 H1 1.07(3)
C1 H2 1.07(3)
C2 O1 1.401(4)
C2 C3 1.512(5)
C3 O2 1.459(4)
C3 H3 1.00(4)
C3 H4 1.06(3)
C4 C5 1.374(4)
C4 O2 1.377(3)
C4 C9 1.403(4)
C5 C6 1.386(4)
C5 H5 0.92(3)
C6 C7 1.398(4)
C6 H6 0.89(3)
C7 C8 1.395(4)
C7 N1 1.414(3)
C8 C9 1.378(4)
C8 H7 0.95(3)
C9 H8 0.86(3)
C10 O3 1.230(3)
C10 N1 1.339(4)
C10 C11 1.523(4)
C11 C12 1.507(4)
C11 H9 0.97(3)
C11 H10 0.94(3)
C12 N2 1.509(4)
C12 H11 0.92(3)
C12 H12 1.06(3)
C13 C14 1.513(5)
C13 N2 1.514(4)
C13 H13 0.89(3)
C13 H14 0.90(4)
C14 C15 1.536(5)
C14 H15 0.98(3)
C14 H16 0.85(4)
C15 C16 1.517(5)
C15 H17 1.00(3)
C15 H18 0.92(4)
C16 N2 1.511(4)
C16 H19 0.97(3)
C16 H20 0.90(4)
C17 N2 1.499(4)
C17 H21 0.96(3)
C17 H22 1.06(3)
C17 H23 1.00(3)
C18 O4 1.371(4)
C18 C19 1.378(4)
C18 C23 1.394(4)
C19 C20 1.390(4)
C19 H24 0.88(3)
C20 C21 1.384(5)
C20 H25 0.98(3)
C21 C22 1.388(5)
C21 H26 0.87(3)
C22 C23 1.364(5)
C22 H27 0.91(3)
C23 H28 1.00(3)
C24 C25 1.384(4)
C24 C29 1.398(4)
C24 S1 1.775(3)
C25 C26 1.389(4)
C25 H29 0.97(3)
C26 C27 1.388(4)
C26 H30 0.91(3)
C27 C28 1.396(4)
C27 C30 1.504(4)
C28 C29 1.382(4)
C28 H31 0.91(3)
C29 H32 0.93(3)
C30 H38 0.9800
C30 H39 0.9800
C30 H40 0.9800
S1 O6 1.453(2)
S1 O7 1.458(2)
S1 O5 1.467(2)
O1 H36 0.8400
N1 H37 0.848(17)

loop_
_geom_hbond_atom_site_label_D
_geom_hbond_atom_site_label_H
_geom_hbond_atom_site_label_A
_geom_hbond_distance_DH
_geom_hbond_distance_HA
_geom_hbond_distance_DA
_geom_hbond_angle_DHA
_geom_hbond_site_symmetry_A
N1 H37 O6 0.848(17) 2.09(2) 2.892(3) 157(3) 3_766
N1 H37 S1 0.848(17) 2.837(18) 3.678(3) 172(3) 3_766
O1 H36 O5 0.84 1.91 2.740(3) 169.5 3_666
O1 H36 S1 0.84 2.85 3.657(2) 162.1 3_666
N1 H37 O7 0.848(17) 2.63(2) 3.348(3) 143(3) 3_766

loop_
_geom_torsion_atom_site_label_1
_geom_torsion_atom_site_label_2
_geom_torsion_atom_site_label_3
_geom_torsion_atom_site_label_4
_geom_torsion
O4 C1 C2 O1 70.8(3)
O4 C1 C2 C3 -48.8(4)
O1 C2 C3 O2 176.4(2)
C1 C2 C3 O2 -65.1(4)
O2 C4 C5 C6 178.9(3)
C9 C4 C5 C6 0.2(5)
C4 C5 C6 C7 -0.7(5)
C5 C6 C7 C8 1.4(4)
C5 C6 C7 N1 179.0(3)
C6 C7 C8 C9 -1.5(4)
N1 C7 C8 C9 -179.3(3)
C7 C8 C9 C4 1.0(5)
C5 C4 C9 C8 -0.3(4)
O2 C4 C9 C8 -179.1(3)
O3 C10 C11 C12 21.4(4)
N1 C10 C11 C12 -159.9(3)
C10 C11 C12 N2 -172.5(3)
N2 C13 C14 C15 23.8(4)
C13 C14 C15 C16 0.0(4)
C14 C15 C16 N2 -23.8(4)
O4 C18 C19 C20 -179.4(3)
C23 C18 C19 C20 0.3(5)
C18 C19 C20 C21 0.1(5)
C19 C20 C21 C22 -0.2(5)
C20 C21 C22 C23 0.0(5)
C21 C22 C23 C18 0.4(5)
O4 C18 C23 C22 179.2(3)
C19 C18 C23 C22 -0.5(5)
C29 C24 C25 C26 1.2(4)
S1 C24 C25 C26 -178.3(2)
C24 C25 C26 C27 -1.3(4)
C25 C26 C27 C28 0.7(4)
C25 C26 C27 C30 -178.6(3)
C26 C27 C28 C29 0.0(4)
C30 C27 C28 C29 179.3(3)
C27 C28 C29 C24 0.0(4)
C25 C24 C29 C28 -0.6(4)
S1 C24 C29 C28 178.9(2)
C25 C24 S1 O6 106.8(2)
C29 C24 S1 O6 -72.7(2)
C25 C24 S1 O7 -12.9(3)
C29 C24 S1 O7 167.6(2)
C25 C24 S1 O5 -134.8(2)
C29 C24 S1 O5 45.7(2)
C5 C4 O2 C3 -1.0(4)
C9 C4 O2 C3 177.7(3)
C2 C3 O2 C4 -171.6(3)
C19 C18 O4 C1 13.2(4)
C23 C18 O4 C1 -166.5(3)
C2 C1 O4 C18 -177.7(2)
O3 C10 N1 C7 3.5(5)
C11 C10 N1 C7 -175.2(3)
C8 C7 N1 C10 175.1(3)
C6 C7 N1 C10 -2.5(5)
C11 C12 N2 C17 -61.6(4)
C11 C12 N2 C16 63.4(4)
C11 C12 N2 C13 177.6(3)
C15 C16 N2 C17 -77.9(3)
C15 C16 N2 C12 157.1(3)
C15 C16 N2 C13 38.3(3)
C14 C13 N2 C17 79.1(3)
C14 C13 N2 C12 -158.9(3)
C14 C13 N2 C16 -38.6(3)
